data_7062764
loop_
_publ_author_name
'Singh, Aditi'
'Seikh, Liton'
'Dey, Sanchaita'
'Lahiri, Goutam Kumar'

_publ_section_title
;
 Ruthenium-hydride-mediated stabilisation of the azo anion radical of
 azobis(benzothiazole) and its reversible electron-reservoir feature
;
_journal_issue 42
_journal_name_full 'New Journal of Chemistry'
_journal_page_first 19428
_journal_page_last 19438
_journal_paper_doi 10.1039/D3NJ04221A
_journal_volume 47
_journal_year 2023
_chemical_formula_moiety 'C53 H42 Cl N4 O P2 Ru S2, Cl O4, 3(C6 H6)'
_chemical_formula_sum 'C71 H60 Cl2 N4 O5 P2 Ru S2'
_chemical_formula_weight 1347.26
_chemical_name_systematic C71H60Cl2N4O5RuS2
_space_group_crystal_system orthorhombic
_space_group_IT_number 31
_space_group_name_Hall 'P 2ac -2'
_space_group_name_H-M_alt 'P m n 21'
_atom_sites_solution_hydrogens geom
_atom_sites_solution_primary dual
_audit_creation_date 2022-05-06
_audit_creation_method
;
Olex2 1.3
(compiled 2020.11.12 svn.r5f609507 for OlexSys, GUI svn.r6408)
;
_audit_update_record
;
2023-07-19 deposited with the CCDC.	2023-09-27 downloaded from the CCDC.
;
_cell_angle_alpha 90
_cell_angle_beta 90
_cell_angle_gamma 90
_cell_formula_units_Z 2
_cell_length_a 16.9228(4)
_cell_length_b 10.5794(2)
_cell_length_c 18.1360(4)
_cell_measurement_reflns_used 6710
_cell_measurement_temperature 150.00(10)
_cell_measurement_theta_max 24.7680
_cell_measurement_theta_min 2.2240
_cell_volume 3246.94(12)
_computing_cell_refinement 'CrysAlisPro 1.171.41.93a (Rigaku OD, 2020)'
_computing_data_collection 'CrysAlisPro 1.171.41.93a (Rigaku OD, 2020)'
_computing_data_reduction 'CrysAlisPro 1.171.41.93a (Rigaku OD, 2020)'
_computing_molecular_graphics 'Olex2 1.3 (Dolomanov et al., 2009)'
_computing_publication_material 'Olex2 1.3 (Dolomanov et al., 2009)'
_computing_structure_refinement 'SHELXL 2018/3 (Sheldrick, 2015)'
_computing_structure_solution 'SHELXT 2018/2 (Sheldrick, 2018)'
_diffrn_ambient_environment N~2~
_diffrn_ambient_temperature 150.00(10)
_diffrn_detector 'CCD plate'
_diffrn_measured_fraction_theta_full 0.999
_diffrn_measured_fraction_theta_max 0.999
_diffrn_measurement_details
;
List of Runs (angles in degrees, time in seconds):

  # Type    Start    End  Width  t~exp~   \w     \q     \k     \f   Frames
#--------------------------------------------------------------------------
  1  \f     53.44 205.44   0.50    2.00  81.02  -9.84  31.50    --   304
  2  \w   -100.81  15.69   0.50    2.00    --   -9.84 -59.25  20.08  233
  3  \f      3.79 155.79   0.50    2.00  15.81  -9.84 -59.25    --   304
;
_diffrn_measurement_device 'abstract diffractometer'
_diffrn_measurement_device_type 'Saxi-CrysAlisPro-abstract goniometer imported SAXI images'
_diffrn_measurement_method '\w and \f scans'
_diffrn_orient_matrix_type 'CrysAlisPro convention (1999,Acta A55,543-557)'
_diffrn_orient_matrix_UB_11 -0.0049769000
_diffrn_orient_matrix_UB_12 -0.0053133000
_diffrn_orient_matrix_UB_13 -0.0387353000
_diffrn_orient_matrix_UB_21 0.0407834000
_diffrn_orient_matrix_UB_22 0.0127513000
_diffrn_orient_matrix_UB_23 -0.0051711000
_diffrn_orient_matrix_UB_31 0.0081910000
_diffrn_orient_matrix_UB_32 -0.0655894000
_diffrn_orient_matrix_UB_33 0.0021526000
_diffrn_radiation_monochromator graphite
_diffrn_radiation_probe x-ray
_diffrn_radiation_type 'Mo K\a'
_diffrn_radiation_wavelength 0.71073
_diffrn_reflns_av_R_equivalents 0.0755
_diffrn_reflns_av_unetI/netI 0.0529
_diffrn_reflns_Laue_measured_fraction_full 0.999
_diffrn_reflns_Laue_measured_fraction_max 0.999
_diffrn_reflns_limit_h_max 20
_diffrn_reflns_limit_h_min -20
_diffrn_reflns_limit_k_max 12
_diffrn_reflns_limit_k_min -11
_diffrn_reflns_limit_l_max 21
_diffrn_reflns_limit_l_min -21
_diffrn_reflns_number 37392
_diffrn_reflns_point_group_measured_fraction_full 0.999
_diffrn_reflns_point_group_measured_fraction_max 0.999
_diffrn_reflns_theta_full 24.997
_diffrn_reflns_theta_max 24.997
_diffrn_reflns_theta_min 1.646
_diffrn_source 'fine-focus sealed X-ray tube'
_diffrn_source_type 'Enhance (Mo) X-ray Source'
_exptl_absorpt_coefficient_mu 0.491
_exptl_absorpt_correction_T_max 1.00000
_exptl_absorpt_correction_T_min 0.45292
_exptl_absorpt_correction_type multi-scan
_exptl_absorpt_process_details
;
CrysAlisPro 1.171.41.93a (Rigaku Oxford Diffraction, 2020)
Empirical absorption correction using spherical harmonics,
implemented in SCALE3 ABSPACK scaling algorithm.
;
_exptl_crystal_colour 'metallic dark pink'
_exptl_crystal_colour_lustre metallic
_exptl_crystal_colour_modifier dark
_exptl_crystal_colour_primary pink
_exptl_crystal_density_diffrn 1.378
_exptl_crystal_description plate
_exptl_crystal_F_000 1388
_exptl_crystal_size_max 0.12
_exptl_crystal_size_mid 0.02
_exptl_crystal_size_min 0.01
_refine_diff_density_max 0.579
_refine_diff_density_min -0.484
_refine_diff_density_rms 0.069
_refine_ls_abs_structure_details
;
 Flack x determined using 2306 quotients [(I+)-(I-)]/[(I+)+(I-)]
 (Parsons, Flack and Wagner, Acta Cryst. B69 (2013) 249-259).
;
_refine_ls_abs_structure_Flack -0.02(2)
_refine_ls_extinction_method none
_refine_ls_goodness_of_fit_ref 1.046
_refine_ls_hydrogen_treatment constr
_refine_ls_matrix_type full
_refine_ls_number_parameters 438
_refine_ls_number_reflns 5920
_refine_ls_number_restraints 8
_refine_ls_restrained_S_all 1.107
_refine_ls_R_factor_all 0.0477
_refine_ls_R_factor_gt 0.0398
_refine_ls_shift/su_max 0.000
_refine_ls_shift/su_mean 0.000
_refine_ls_structure_factor_coef Fsqd
_refine_ls_weighting_details 'w=1/[\s^2^(Fo^2^)+(0.0306P)^2^+2.2960P] where P=(Fo^2^+2Fc^2^)/3'
_refine_ls_weighting_scheme calc
_refine_ls_wR_factor_gt 0.0828
_refine_ls_wR_factor_ref 0.0877
_reflns_Friedel_coverage 0.932
_reflns_Friedel_fraction_full 0.999
_reflns_Friedel_fraction_max 0.999
_reflns_number_gt 5340
_reflns_number_total 5920
_reflns_threshold_expression 'I > 2\s(I)'
_cod_data_source_file d3nj04221a2.cif
_cod_data_source_block '[2]ClO4'
_cod_depositor_comments 'Adding full bibliography for 7062764--7062766.cif.'
_cod_database_code 7062764
_shelx_shelxl_version_number 2018/3
_shelx_space_group_comment
;
The symmetry employed for this shelxl refinement is uniquely defined
by the following loop, which should always be used as a source of
symmetry information in preference to the above space-group names.
They are only intended as comments.
;
_shelx_estimated_absorpt_t_max 0.995
_shelx_estimated_absorpt_t_min 0.943
_reflns_odcompleteness_completeness 87.89
_reflns_odcompleteness_iscentric 1
_reflns_odcompleteness_theta 33.99
_olex2_refinement_description
;
1. Fixed Uiso
 At 1.2 times of:
  All C(H) groups
 At 1.5 times of:
  All C(H,H,H) groups
2. Restrained distances
 C40-C41
 1.4 with sigma of 0.02
 C44-C43
 1.4 with sigma of 0.02
 C41-C40
 1.7 with sigma of 0.02
 C44-C39
 1.58 with sigma of 0.02
 C42-C43
 1.58 with sigma of 0.02
 C42-C41
 1.58 with sigma of 0.02
 C40-C39
 1.58 with sigma of 0.02
3. Others
 Fixed Sof: H17A(0.5) H17B(0.5) H17C(0.5) H16A(0.5) H16B(0.5) H16C(0.5)
4.a Aromatic/amide H refined with riding coordinates:
 C20(H20), C31(H31), C22(H22), C29(H29), C21(H21), C19(H19), C25(H25),
 C23(H23), C5(H5), C28(H28), C32(H32), C35(H35), C34(H34), C37(H37), C4(H4),
 C26(H26), C11(H11), C7(H7), C12(H12), C40(H40), C33(H33), C36(H36), C14(H14),
 C27(H27), C39(H39), C44(H44), C38(H38), C41(H41), C43(H43), C42(H42)
4.b Idealised Me refined as rotating group:
 C17(H17A,H17B,H17C), C16(H16A,H16B,H16C)
;
_olex2_submission_special_instructions 'No special instructions were received'
_oxdiff_exptl_absorpt_empirical_details
;
Empirical correction (ABSPACK) includes:
- Absorption correction using spherical harmonics
- Frame scaling
;
_oxdiff_exptl_absorpt_empirical_full_max 1.475
_oxdiff_exptl_absorpt_empirical_full_min 0.595

loop_
_space_group_symop_operation_xyz
'x, y, z'
'-x+1/2, -y, z+1/2'
'x+1/2, -y, z+1/2'
'-x, y, z'

loop_
_atom_site_label
_atom_site_type_symbol
_atom_site_fract_x
_atom_site_fract_y
_atom_site_fract_z
_atom_site_U_iso_or_equiv
_atom_site_adp_type
_atom_site_occupancy
_atom_site_site_symmetry_order
_atom_site_calc_flag
_atom_site_refinement_flags_posn
_atom_site_refinement_flags_adp
_atom_site_refinement_flags_occupancy
_atom_site_disorder_assembly
_atom_site_disorder_group
Ru1 Ru 0.000000 -0.44207(5) -0.49184(4) 0.02272(15) Uani 1 2 d S T P . .
P1 P -0.14279(8) -0.45820(11) -0.48928(12) 0.0250(3) Uani 1 1 d . . . . .
S2 S 0.000000 -0.2011(2) -0.28473(13) 0.0403(6) Uani 1 2 d S T P . .
Cl2 Cl -0.500000 -0.98904(19) -0.60451(15) 0.0422(6) Uani 1 2 d S T P . .
Cl1 Cl 0.000000 -0.66490(18) -0.46474(12) 0.0344(5) Uani 1 2 d S T P . .
S1 S 0.000000 -0.00503(19) -0.53989(14) 0.0409(6) Uani 1 2 d S T P . .
O1 O 0.000000 -0.4967(5) -0.6526(4) 0.0386(16) Uani 1 2 d S T P . .
N1 N 0.000000 -0.2506(5) -0.4941(5) 0.0290(14) Uani 1 2 d S T P . .
N4 N 0.000000 -0.1882(7) -0.4319(5) 0.034(2) Uani 1 2 d S T P . .
N2 N 0.000000 -0.3883(6) -0.3766(4) 0.0313(17) Uani 1 2 d S T P . .
C1 C 0.000000 -0.4722(9) -0.5941(6) 0.033(2) Uani 1 2 d S T P . .
C9 C 0.000000 -0.2652(8) -0.3729(5) 0.031(2) Uani 1 2 d S T P . .
C3 C 0.000000 -0.1063(7) -0.6693(5) 0.031(2) Uani 1 2 d S T P . .
C24 C -0.1772(4) -0.4705(5) -0.3949(3) 0.0334(14) Uani 1 1 d . . . . .
N3 N 0.000000 -0.2085(7) -0.6217(4) 0.0372(19) Uani 1 2 d S T P . .
C20 C -0.1874(4) -0.7760(6) -0.6143(3) 0.0401(16) Uani 1 1 d . . . . .
H20 H -0.158633 -0.833659 -0.644211 0.048 Uiso 1 1 calc R U . . .
C18 C -0.1896(3) -0.5931(5) -0.5356(3) 0.0281(13) Uani 1 1 d . . . . .
C31 C -0.1757(4) -0.2886(5) -0.6004(4) 0.0366(15) Uani 1 1 d . . . . .
H31 H -0.128371 -0.320641 -0.621337 0.044 Uiso 1 1 calc R U . . .
C30 C -0.1993(4) -0.3296(5) -0.5307(3) 0.0318(13) Uani 1 1 d . . . . .
C10 C 0.000000 -0.4439(7) -0.3080(5) 0.031(2) Uani 1 2 d S T P . .
C22 C -0.3100(4) -0.7041(6) -0.5646(3) 0.0372(15) Uani 1 1 d . . . . .
H22 H -0.365736 -0.712127 -0.560190 0.045 Uiso 1 1 calc R U . . .
C29 C -0.1851(4) -0.3640(6) -0.3507(4) 0.0418(16) Uani 1 1 d . . . . .
H29 H -0.176797 -0.282502 -0.371363 0.050 Uiso 1 1 calc R U . . .
C21 C -0.2672(4) -0.7900(5) -0.6065(3) 0.0369(15) Uani 1 1 d . . . . .
H21 H -0.293497 -0.858560 -0.629850 0.044 Uiso 1 1 calc R U . . .
C19 C -0.1479(4) -0.6784(5) -0.5788(3) 0.0335(14) Uani 1 1 d . . . . .
H19 H -0.092344 -0.670004 -0.584175 0.040 Uiso 1 1 calc R U . . .
O2 O -0.500000 -1.0360(10) -0.5321(6) 0.112(4) Uani 1 2 d S T P . .
C25 C -0.1882(4) -0.5900(6) -0.3632(4) 0.0385(15) Uani 1 1 d . . . . .
H25 H -0.182315 -0.663946 -0.392393 0.046 Uiso 1 1 calc R U . . .
C15 C 0.000000 -0.3466(9) -0.2487(4) 0.033(2) Uani 1 2 d S T P . .
C23 C -0.2707(4) -0.6069(6) -0.5295(4) 0.0365(14) Uani 1 1 d . . . . .
H23 H -0.299898 -0.548280 -0.500653 0.044 Uiso 1 1 calc R U . . .
C5 C 0.000000 -0.0063(9) -0.7864(6) 0.050(3) Uani 1 2 d S T P . .
H5 H 0.000000 -0.012843 -0.838627 0.060 Uiso 1 2 calc R U P . .
C28 C -0.2047(5) -0.3753(8) -0.2774(4) 0.054(2) Uani 1 1 d . . . . .
H28 H -0.210503 -0.301616 -0.247996 0.065 Uiso 1 1 calc R U . . .
C32 C -0.2204(4) -0.2017(6) -0.6394(4) 0.0472(18) Uani 1 1 d . . . . .
H32 H -0.203246 -0.172052 -0.686209 0.057 Uiso 1 1 calc R U . . .
C35 C -0.2702(4) -0.2850(5) -0.5022(4) 0.0461(17) Uani 1 1 d . . . . .
H35 H -0.287623 -0.313332 -0.455189 0.055 Uiso 1 1 calc R U . . .
O4 O -0.4322(3) -0.9152(5) -0.6169(4) 0.080(2) Uani 1 1 d . . . . .
C6 C 0.000000 0.1156(8) -0.7531(5) 0.042(2) Uani 1 2 d S T P . .
C2 C 0.000000 -0.1682(8) -0.5544(5) 0.030(2) Uani 1 2 d S T P . .
C34 C -0.3155(5) -0.2001(7) -0.5412(5) 0.056(2) Uani 1 1 d . . . . .
H34 H -0.363945 -0.170286 -0.521159 0.068 Uiso 1 1 calc R U . . .
C37 C -0.0398(5) -0.2443(8) -0.9238(4) 0.063(2) Uani 1 1 d . . . . .
H37 H -0.067614 -0.182776 -0.951813 0.075 Uiso 1 1 calc R U . . .
C17 C 0.000000 -0.5569(9) -0.0787(5) 0.050(3) Uani 1 2 d S T P . .
H17A H 0.033822 -0.631607 -0.073551 0.075 Uiso 0.5 1 calc R U P A -1
H17B H -0.054029 -0.578213 -0.063729 0.075 Uiso 0.5 1 calc R U P A -1
H17C H 0.020208 -0.488845 -0.047288 0.075 Uiso 0.5 1 calc R U P A -1
C8 C 0.000000 0.0122(8) -0.6352(5) 0.038(2) Uani 1 2 d S T P . .
C4 C 0.000000 -0.1151(8) -0.7443(5) 0.043(2) Uani 1 2 d S T P . .
H4 H 0.000000 -0.195637 -0.767489 0.052 Uiso 1 2 calc R U P . .
C26 C -0.2076(4) -0.6005(7) -0.2894(4) 0.0524(19) Uani 1 1 d . . . . .
H26 H -0.215296 -0.681548 -0.267998 0.063 Uiso 1 1 calc R U . . .
C11 C 0.000000 -0.5690(8) -0.2886(5) 0.041(2) Uani 1 2 d S T P . .
H11 H 0.000000 -0.631747 -0.326054 0.049 Uiso 1 2 calc R U P . .
C7 C 0.000000 0.1215(9) -0.6774(6) 0.048(3) Uani 1 2 d S T P . .
H7 H 0.000000 0.201562 -0.653707 0.058 Uiso 1 2 calc R U P . .
C12 C 0.000000 -0.6059(9) -0.2146(5) 0.040(2) Uani 1 2 d S T P . .
H12 H 0.000000 -0.693203 -0.202296 0.049 Uiso 1 2 calc R U P . .
O3 O -0.500000 -1.0913(9) -0.6553(8) 0.124(5) Uani 1 2 d S T P . .
C40 C -0.2909(6) -0.0041(8) -0.3613(6) 0.079(3) Uani 1 1 d D . . . .
H40 H -0.345487 -0.024876 -0.363299 0.095 Uiso 1 1 calc R U . . .
C33 C -0.2906(5) -0.1588(6) -0.6090(5) 0.057(2) Uani 1 1 d . . . . .
H33 H -0.321918 -0.099760 -0.635582 0.068 Uiso 1 1 calc R U . . .
C36 C -0.0813(5) -0.3326(9) -0.8837(5) 0.072(2) Uani 1 1 d . . . . .
H36 H -0.137419 -0.331952 -0.884186 0.086 Uiso 1 1 calc R U . . .
C16 C 0.000000 0.2316(11) -0.8006(7) 0.082(4) Uani 1 2 d S T P . .
H16A H -0.021978 0.210875 -0.849144 0.123 Uiso 0.5 1 calc R U P B -1
H16B H 0.054272 0.262316 -0.806439 0.123 Uiso 0.5 1 calc R U P B -1
H16C H -0.032295 0.297325 -0.777376 0.123 Uiso 0.5 1 calc R U P B -1
C14 C 0.000000 -0.3876(9) -0.1763(5) 0.040(2) Uani 1 2 d S T P . .
H14 H 0.000000 -0.326572 -0.137851 0.048 Uiso 1 2 calc R U P . .
C13 C 0.000000 -0.5140(9) -0.1581(5) 0.040(2) Uani 1 2 d S T P . .
C27 C -0.2159(5) -0.4924(9) -0.2465(4) 0.063(2) Uani 1 1 d . . . . .
H27 H -0.229291 -0.499574 -0.195770 0.075 Uiso 1 1 calc R U . . .
C39 C -0.2498(7) -0.0232(8) -0.2980(5) 0.080(3) Uani 1 1 d D . . . .
H39 H -0.275365 -0.057027 -0.255772 0.096 Uiso 1 1 calc R U . . .
C44 C -0.1705(8) 0.0071(10) -0.2955(6) 0.095(4) Uani 1 1 d D . . . .
H44 H -0.141262 -0.006682 -0.251532 0.113 Uiso 1 1 calc R U . . .
C38 C -0.0415(6) -0.4219(8) -0.8430(5) 0.084(3) Uani 1 1 d . . . . .
H38 H -0.069856 -0.482894 -0.815093 0.101 Uiso 1 1 calc R U . . .
C41 C -0.2542(7) 0.0450(8) -0.4228(5) 0.076(3) Uani 1 1 d D . . . .
H41 H -0.283190 0.058545 -0.466928 0.092 Uiso 1 1 calc R U . . .
C43 C -0.1341(6) 0.0564(9) -0.3555(8) 0.092(3) Uani 1 1 d D . . . .
H43 H -0.079838 0.078855 -0.353224 0.110 Uiso 1 1 calc R U . . .
C42 C -0.1759(7) 0.0739(8) -0.4195(6) 0.083(3) Uani 1 1 d D . . . .
H42 H -0.149996 0.106446 -0.461859 0.099 Uiso 1 1 calc R U . . .

loop_
_atom_site_aniso_label
_atom_site_aniso_U_11
_atom_site_aniso_U_22
_atom_site_aniso_U_33
_atom_site_aniso_U_23
_atom_site_aniso_U_13
_atom_site_aniso_U_12
Ru1 0.0273(3) 0.0166(2) 0.0242(3) -0.0034(3) 0.000 0.000
P1 0.0272(7) 0.0212(6) 0.0267(7) -0.0045(7) 0.0001(10) 0.0008(5)
S2 0.0613(17) 0.0283(11) 0.0313(12) -0.0062(9) 0.000 0.000
Cl2 0.0337(13) 0.0265(10) 0.0664(16) -0.0019(10) 0.000 0.000
Cl1 0.0357(13) 0.0241(9) 0.0433(13) -0.0023(8) 0.000 0.000
S1 0.0574(16) 0.0183(9) 0.0469(14) -0.0033(9) 0.000 0.000
O1 0.052(4) 0.020(3) 0.044(4) -0.012(3) 0.000 0.000
N1 0.031(3) 0.020(3) 0.037(4) 0.002(4) 0.000 0.000
N4 0.034(5) 0.028(4) 0.040(5) -0.008(4) 0.000 0.000
N2 0.034(4) 0.026(4) 0.034(4) -0.008(3) 0.000 0.000
C1 0.025(5) 0.033(5) 0.042(6) 0.013(4) 0.000 0.000
C9 0.032(5) 0.029(5) 0.031(5) -0.003(4) 0.000 0.000
C3 0.038(5) 0.019(4) 0.036(5) 0.001(4) 0.000 0.000
C24 0.031(4) 0.037(3) 0.032(3) -0.006(3) 0.000(3) 0.001(3)
N3 0.046(5) 0.026(4) 0.039(5) 0.002(3) 0.000 0.000
C20 0.046(4) 0.037(3) 0.037(4) -0.012(3) -0.003(3) -0.005(3)
C18 0.030(3) 0.030(3) 0.024(3) 0.001(2) -0.005(3) -0.001(2)
C31 0.037(4) 0.031(3) 0.042(4) -0.003(3) -0.006(3) -0.001(3)
C30 0.030(3) 0.025(3) 0.040(3) -0.006(3) -0.006(3) 0.001(2)
C10 0.030(5) 0.032(5) 0.030(5) 0.000(4) 0.000 0.000
C22 0.034(4) 0.043(4) 0.034(3) 0.002(3) -0.004(3) -0.012(3)
C29 0.041(4) 0.045(4) 0.039(4) -0.012(3) 0.005(3) 0.001(3)
C21 0.050(4) 0.033(3) 0.028(3) 0.000(3) -0.010(3) -0.012(3)
C19 0.034(4) 0.031(3) 0.035(3) -0.011(3) -0.001(3) -0.006(3)
O2 0.125(10) 0.119(9) 0.092(7) 0.043(7) 0.000 0.000
C25 0.037(4) 0.044(3) 0.034(4) -0.003(3) 0.002(3) -0.003(3)
C15 0.024(5) 0.057(5) 0.017(4) -0.008(4) 0.000 0.000
C23 0.036(4) 0.036(3) 0.037(3) -0.005(3) -0.001(3) -0.004(3)
C5 0.072(8) 0.040(5) 0.038(5) 0.005(4) 0.000 0.000
C28 0.056(5) 0.066(5) 0.040(4) -0.020(4) 0.011(4) -0.007(4)
C32 0.054(5) 0.034(3) 0.053(4) 0.009(3) -0.020(4) -0.005(3)
C35 0.042(4) 0.039(3) 0.057(5) -0.005(4) -0.002(4) 0.013(3)
O4 0.042(3) 0.062(3) 0.137(6) -0.002(4) 0.011(3) -0.020(3)
C6 0.054(7) 0.031(5) 0.042(6) 0.008(4) 0.000 0.000
C2 0.033(5) 0.019(4) 0.037(6) -0.002(4) 0.000 0.000
C34 0.048(5) 0.046(4) 0.075(6) -0.007(4) -0.006(4) 0.019(4)
C37 0.075(5) 0.063(5) 0.050(5) -0.009(4) -0.010(4) 0.005(4)
C17 0.055(7) 0.055(6) 0.040(6) -0.001(5) 0.000 0.000
C8 0.036(6) 0.035(5) 0.043(6) 0.000(4) 0.000 0.000
C4 0.067(7) 0.021(4) 0.042(6) 0.000(4) 0.000 0.000
C26 0.059(5) 0.061(4) 0.037(4) 0.004(3) 0.006(4) -0.010(4)
C11 0.051(6) 0.029(5) 0.042(6) 0.002(4) 0.000 0.000
C7 0.050(7) 0.033(5) 0.062(7) 0.005(5) 0.000 0.000
C12 0.049(6) 0.035(5) 0.037(5) 0.004(4) 0.000 0.000
O3 0.096(8) 0.064(6) 0.213(13) -0.087(7) 0.000 0.000
C40 0.091(7) 0.053(5) 0.094(8) 0.004(5) 0.018(6) -0.002(5)
C33 0.063(5) 0.031(3) 0.077(6) 0.000(4) -0.021(5) 0.013(4)
C36 0.065(6) 0.079(6) 0.070(6) -0.010(5) -0.009(5) -0.015(5)
C16 0.134(13) 0.050(6) 0.062(8) 0.009(6) 0.000 0.000
C14 0.048(6) 0.044(5) 0.029(5) -0.002(4) 0.000 0.000
C13 0.044(6) 0.049(5) 0.026(5) 0.002(4) 0.000 0.000
C27 0.060(6) 0.097(6) 0.031(4) -0.008(4) 0.008(4) -0.012(5)
C39 0.120(10) 0.061(5) 0.059(6) 0.016(4) 0.033(6) 0.034(6)
C44 0.131(11) 0.097(8) 0.056(6) -0.019(6) -0.019(7) 0.065(8)
C38 0.122(9) 0.055(5) 0.075(6) 0.004(4) 0.005(6) -0.019(5)
C41 0.114(9) 0.060(5) 0.055(6) 0.004(4) -0.002(6) 0.026(6)
C43 0.060(7) 0.072(6) 0.143(11) -0.011(7) 0.012(7) 0.015(5)
C42 0.099(9) 0.064(6) 0.085(8) 0.029(5) 0.039(7) 0.027(6)

loop_
_atom_type_symbol
_atom_type_description
_atom_type_scat_dispersion_real
_atom_type_scat_dispersion_imag
_atom_type_scat_source
C C 0.0033 0.0016 'International Tables Vol C Tables 4.2.6.8 and 6.1.1.4'
H H 0.0000 0.0000 'International Tables Vol C Tables 4.2.6.8 and 6.1.1.4'
Cl Cl 0.1484 0.1585 'International Tables Vol C Tables 4.2.6.8 and 6.1.1.4'
N N 0.0061 0.0033 'International Tables Vol C Tables 4.2.6.8 and 6.1.1.4'
O O 0.0106 0.0060 'International Tables Vol C Tables 4.2.6.8 and 6.1.1.4'
P P 0.1023 0.0942 'International Tables Vol C Tables 4.2.6.8 and 6.1.1.4'
Ru Ru -1.2594 0.8363 'International Tables Vol C Tables 4.2.6.8 and 6.1.1.4'
S S 0.1246 0.1234 'International Tables Vol C Tables 4.2.6.8 and 6.1.1.4'

loop_
_geom_angle_atom_site_label_1
_geom_angle_atom_site_label_2
_geom_angle_atom_site_label_3
_geom_angle
_geom_angle_site_symmetry_1
_geom_angle_site_symmetry_3
_geom_angle_publ_flag
P1 Ru1 P1 171.63(6) . 4 ?
Cl1 Ru1 P1 85.82(3) . 4 ?
Cl1 Ru1 P1 85.82(3) . . ?
N1 Ru1 P1 94.06(3) . . ?
N1 Ru1 P1 94.06(3) . 4 ?
N1 Ru1 Cl1 169.4(3) . . ?
N1 Ru1 N2 75.9(3) . . ?
N2 Ru1 P1 90.00(5) . 4 ?
N2 Ru1 P1 90.00(5) . . ?
N2 Ru1 Cl1 93.44(19) . . ?
C1 Ru1 P1 90.40(6) . . ?
C1 Ru1 P1 90.40(6) . 4 ?
C1 Ru1 Cl1 92.0(3) . . ?
C1 Ru1 N1 98.6(4) . . ?
C1 Ru1 N2 174.5(4) . . ?
C24 P1 Ru1 110.1(2) . . ?
C24 P1 C18 103.8(3) . . ?
C24 P1 C30 105.9(3) . . ?
C18 P1 Ru1 118.43(19) . . ?
C30 P1 Ru1 117.5(2) . . ?
C30 P1 C18 99.5(3) . . ?
C15 S2 C9 90.0(4) . . ?
O2 Cl2 O4 110.3(4) . . ?
O2 Cl2 O4 110.3(4) . 4_455 ?
O2 Cl2 O3 109.7(7) . . ?
O4 Cl2 O4 109.3(5) . 4_455 ?
O4 Cl2 O3 108.6(4) 4_455 . ?
O4 Cl2 O3 108.6(4) . . ?
C8 S1 C2 87.4(4) . . ?
N4 N1 Ru1 119.2(6) . . ?
N4 N1 C2 111.1(5) . . ?
C2 N1 Ru1 129.7(6) . . ?
N1 N4 C9 112.4(7) . . ?
C9 N2 Ru1 108.2(6) . . ?
C9 N2 C10 112.3(7) . . ?
C10 N2 Ru1 139.5(5) . . ?
O1 C1 Ru1 176.0(8) . . ?
N4 C9 S2 119.7(6) . . ?
N2 C9 S2 116.0(7) . . ?
N2 C9 N4 124.3(8) . . ?
N3 C3 C8 115.1(8) . . ?
C4 C3 N3 124.7(7) . . ?
C4 C3 C8 120.2(8) . . ?
C29 C24 P1 121.2(5) . . ?
C29 C24 C25 118.8(6) . . ?
C25 C24 P1 119.7(5) . . ?
C2 N3 C3 109.4(7) . . ?
C21 C20 H20 119.7 . . ?
C21 C20 C19 120.6(6) . . ?
C19 C20 H20 119.7 . . ?
C19 C18 P1 123.0(5) . . ?
C23 C18 P1 118.2(4) . . ?
C23 C18 C19 118.7(5) . . ?
C30 C31 H31 119.5 . . ?
C32 C31 H31 119.5 . . ?
C32 C31 C30 120.9(6) . . ?
C31 C30 P1 117.1(5) . . ?
C35 C30 P1 123.5(5) . . ?
C35 C30 C31 118.6(6) . . ?
N2 C10 C15 110.9(7) . . ?
C11 C10 N2 130.2(8) . . ?
C11 C10 C15 118.9(8) . . ?
C21 C22 H22 120.4 . . ?
C23 C22 H22 120.4 . . ?
C23 C22 C21 119.3(6) . . ?
C24 C29 H29 119.7 . . ?
C28 C29 C24 120.7(7) . . ?
C28 C29 H29 119.7 . . ?
C20 C21 C22 120.1(6) . . ?
C20 C21 H21 120.0 . . ?
C22 C21 H21 120.0 . . ?
C20 C19 C18 120.1(6) . . ?
C20 C19 H19 119.9 . . ?
C18 C19 H19 119.9 . . ?
C24 C25 H25 120.0 . . ?
C26 C25 C24 120.1(6) . . ?
C26 C25 H25 120.0 . . ?
C10 C15 S2 110.8(6) . . ?
C14 C15 S2 131.3(7) . . ?
C14 C15 C10 117.9(8) . . ?
C18 C23 H23 119.4 . . ?
C22 C23 C18 121.3(6) . . ?
C22 C23 H23 119.4 . . ?
C6 C5 H5 119.3 . . ?
C4 C5 H5 119.3 . . ?
C4 C5 C6 121.4(9) . . ?
C29 C28 H28 119.8 . . ?
C27 C28 C29 120.5(7) . . ?
C27 C28 H28 119.8 . . ?
C31 C32 H32 120.6 . . ?
C31 C32 C33 118.8(7) . . ?
C33 C32 H32 120.6 . . ?
C30 C35 H35 119.6 . . ?
C34 C35 C30 120.8(7) . . ?
C34 C35 H35 119.6 . . ?
C5 C6 C16 119.8(9) . . ?
C7 C6 C5 117.7(8) . . ?
C7 C6 C16 122.5(9) . . ?
N1 C2 S1 119.9(7) . . ?
N3 C2 S1 117.9(7) . . ?
N3 C2 N1 122.2(8) . . ?
C35 C34 H34 120.1 . . ?
C33 C34 C35 119.8(7) . . ?
C33 C34 H34 120.1 . . ?
C37 C37 H37 119.7 4 . ?
C37 C37 C36 120.6(5) 4 . ?
C36 C37 H37 119.7 . . ?
H17A C17 H17B 109.5 . . ?
H17A C17 H17C 109.5 . . ?
H17B C17 H17C 109.5 . . ?
C13 C17 H17A 109.5 . . ?
C13 C17 H17B 109.5 . . ?
C13 C17 H17C 109.5 . . ?
C3 C8 S1 110.2(6) . . ?
C7 C8 S1 129.5(8) . . ?
C7 C8 C3 120.2(9) . . ?
C3 C4 C5 119.6(8) . . ?
C3 C4 H4 120.2 . . ?
C5 C4 H4 120.2 . . ?
C25 C26 H26 120.0 . . ?
C25 C26 C27 120.0(7) . . ?
C27 C26 H26 120.0 . . ?
C10 C11 H11 119.4 . . ?
C10 C11 C12 121.1(9) . . ?
C12 C11 H11 119.4 . . ?
C6 C7 C8 120.9(9) . . ?
C6 C7 H7 119.6 . . ?
C8 C7 H7 119.6 . . ?
C11 C12 H12 119.8 . . ?
C11 C12 C13 120.3(8) . . ?
C13 C12 H12 119.8 . . ?
C39 C40 H40 119.7 . . ?
C39 C40 C41 120.6(10) . . ?
C41 C40 H40 119.7 . . ?
C32 C33 H33 119.5 . . ?
C34 C33 C32 121.0(7) . . ?
C34 C33 H33 119.5 . . ?
C37 C36 H36 120.0 . . ?
C38 C36 C37 120.0(9) . . ?
C38 C36 H36 120.0 . . ?
C6 C16 H16A 109.5 . . ?
C6 C16 H16B 109.5 . . ?
C6 C16 H16C 109.5 . . ?
H16A C16 H16B 109.5 . . ?
H16A C16 H16C 109.5 . . ?
H16B C16 H16C 109.5 . . ?
C15 C14 H14 118.9 . . ?
C13 C14 C15 122.2(8) . . ?
C13 C14 H14 118.9 . . ?
C12 C13 C17 119.0(8) . . ?
C14 C13 C17 121.4(8) . . ?
C14 C13 C12 119.6(8) . . ?
C28 C27 C26 119.9(7) . . ?
C28 C27 H27 120.0 . . ?
C26 C27 H27 120.0 . . ?
C40 C39 H39 120.3 . . ?
C40 C39 C44 119.4(9) . . ?
C44 C39 H39 120.3 . . ?
C39 C44 H44 119.8 . . ?
C43 C44 C39 120.3(10) . . ?
C43 C44 H44 119.8 . . ?
C36 C38 C38 119.3(6) . 4 ?
C36 C38 H38 120.3 . . ?
C38 C38 H38 120.3 4 . ?
C40 C41 H41 120.4 . . ?
C42 C41 C40 119.2(9) . . ?
C42 C41 H41 120.4 . . ?
C44 C43 H43 120.1 . . ?
C44 C43 C42 119.8(10) . . ?
C42 C43 H43 120.1 . . ?
C41 C42 C43 120.6(9) . . ?
C41 C42 H42 119.7 . . ?
C43 C42 H42 119.7 . . ?

loop_
_geom_bond_atom_site_label_1
_geom_bond_atom_site_label_2
_geom_bond_distance
_geom_bond_site_symmetry_2
_geom_bond_publ_flag
Ru1 P1 2.4229(13) . ?
Ru1 P1 2.4229(13) 4 ?
Ru1 Cl1 2.408(2) . ?
Ru1 N1 2.026(5) . ?
Ru1 N2 2.166(7) . ?
Ru1 C1 1.883(11) . ?
P1 C24 1.812(6) . ?
P1 C18 1.836(6) . ?
P1 C30 1.825(6) . ?
S2 C9 1.737(9) . ?
S2 C15 1.672(9) . ?
Cl2 O2 1.403(10) . ?
Cl2 O4 1.406(5) 4_455 ?
Cl2 O4 1.406(5) . ?
Cl2 O3 1.421(9) . ?
S1 C2 1.746(9) . ?
S1 C8 1.738(10) . ?
O1 C1 1.091(11) . ?
N1 N4 1.307(11) . ?
N1 C2 1.398(12) . ?
N4 C9 1.345(11) . ?
N2 C9 1.304(10) . ?
N2 C10 1.377(11) . ?
C3 N3 1.384(10) . ?
C3 C8 1.398(11) . ?
C3 C4 1.363(12) . ?
C24 C29 1.389(8) . ?
C24 C25 1.402(9) . ?
N3 C2 1.293(12) . ?
C20 H20 0.9500 . ?
C20 C21 1.367(9) . ?
C20 C19 1.387(8) . ?
C18 C19 1.388(8) . ?
C18 C23 1.385(9) . ?
C31 H31 0.9500 . ?
C31 C30 1.394(9) . ?
C31 C32 1.385(9) . ?
C30 C35 1.390(9) . ?
C10 C15 1.489(11) . ?
C10 C11 1.369(11) . ?
C22 H22 0.9500 . ?
C22 C21 1.388(9) . ?
C22 C23 1.380(8) . ?
C29 H29 0.9500 . ?
C29 C28 1.376(10) . ?
C21 H21 0.9500 . ?
C19 H19 0.9500 . ?
C25 H25 0.9500 . ?
C25 C26 1.382(9) . ?
C15 C14 1.384(12) . ?
C23 H23 0.9500 . ?
C5 H5 0.9500 . ?
C5 C6 1.423(14) . ?
C5 C4 1.382(13) . ?
C28 H28 0.9500 . ?
C28 C27 1.373(11) . ?
C32 H32 0.9500 . ?
C32 C33 1.386(10) . ?
C35 H35 0.9500 . ?
C35 C34 1.376(9) . ?
C6 C7 1.373(14) . ?
C6 C16 1.500(14) . ?
C34 H34 0.9500 . ?
C34 C33 1.373(11) . ?
C37 C37 1.348(16) 4 ?
C37 H37 0.9500 . ?
C37 C36 1.377(11) . ?
C17 H17A 0.9800 . ?
C17 H17B 0.9800 . ?
C17 H17C 0.9800 . ?
C17 C13 1.509(13) . ?
C8 C7 1.387(13) . ?
C4 H4 0.9500 . ?
C26 H26 0.9500 . ?
C26 C27 1.390(11) . ?
C11 H11 0.9500 . ?
C11 C12 1.397(13) . ?
C7 H7 0.9500 . ?
C12 H12 0.9500 . ?
C12 C13 1.413(13) . ?
C40 H40 0.9500 . ?
C40 C39 1.358(12) . ?
C40 C41 1.377(11) . ?
C33 H33 0.9500 . ?
C36 H36 0.9500 . ?
C36 C38 1.375(12) . ?
C16 H16A 0.9800 . ?
C16 H16B 0.9800 . ?
C16 H16C 0.9800 . ?
C14 H14 0.9500 . ?
C14 C13 1.378(13) . ?
C27 H27 0.9500 . ?
C39 H39 0.9500 . ?
C39 C44 1.381(13) . ?
C44 H44 0.9500 . ?
C44 C43 1.353(13) . ?
C38 C38 1.40(2) 4 ?
C38 H38 0.9500 . ?
C41 H41 0.9500 . ?
C41 C42 1.361(12) . ?
C43 H43 0.9500 . ?
C43 C42 1.372(14) . ?
C42 H42 0.9500 . ?

loop_
_geom_torsion_atom_site_label_1
_geom_torsion_atom_site_label_2
_geom_torsion_atom_site_label_3
_geom_torsion_atom_site_label_4
_geom_torsion
_geom_torsion_site_symmetry_1
_geom_torsion_site_symmetry_2
_geom_torsion_site_symmetry_3
_geom_torsion_site_symmetry_4
_geom_torsion_publ_flag
Ru1 P1 C24 C29 80.8(6) . . . . ?
Ru1 P1 C24 C25 -92.3(5) . . . . ?
Ru1 P1 C18 C19 -7.4(6) . . . . ?
Ru1 P1 C18 C23 175.5(4) . . . . ?
Ru1 P1 C30 C31 47.3(5) . . . . ?
Ru1 P1 C30 C35 -142.8(5) . . . . ?
Ru1 N1 N4 C9 0.000(2) . . . . ?
Ru1 N1 C2 S1 180.000(1) . . . . ?
Ru1 N1 C2 N3 0.000(3) . . . . ?
Ru1 N2 C9 S2 180.000(1) . . . . ?
Ru1 N2 C9 N4 0.000(2) . . . . ?
Ru1 N2 C10 C15 180.000(2) . . . . ?
Ru1 N2 C10 C11 0.000(3) . . . . ?
P1 C24 C29 C28 -174.4(6) . . . . ?
P1 C24 C25 C26 174.2(5) . . . . ?
P1 C18 C19 C20 -177.9(5) . . . . ?
P1 C18 C23 C22 178.2(5) . . . . ?
P1 C30 C35 C34 -171.0(5) . . . . ?
S2 C15 C14 C13 180.000(2) . . . . ?
S1 C8 C7 C6 180.000(3) . . . . ?
N1 N4 C9 S2 180.000(2) . . . . ?
N1 N4 C9 N2 0.000(2) . . . . ?
N4 N1 C2 S1 0.000(2) . . . . ?
N4 N1 C2 N3 180.000(2) . . . . ?
N2 C10 C15 S2 0.000(2) . . . . ?
N2 C10 C15 C14 180.000(2) . . . . ?
N2 C10 C11 C12 180.000(2) . . . . ?
C9 S2 C15 C10 0.000(1) . . . . ?
C9 S2 C15 C14 180.000(2) . . . . ?
C9 N2 C10 C15 0.000(2) . . . . ?
C9 N2 C10 C11 180.000(2) . . . . ?
C3 N3 C2 S1 0.000(2) . . . . ?
C3 N3 C2 N1 180.000(2) . . . . ?
C3 C8 C7 C6 0.000(3) . . . . ?
C24 P1 C18 C19 -129.7(5) . . . . ?
C24 P1 C18 C23 53.1(5) . . . . ?
C24 P1 C30 C31 170.8(4) . . . . ?
C24 P1 C30 C35 -19.3(6) . . . . ?
C24 C29 C28 C27 0.8(12) . . . . ?
C24 C25 C26 C27 -0.3(11) . . . . ?
N3 C3 C8 S1 0.000(2) . . . . ?
N3 C3 C8 C7 180.000(2) . . . . ?
N3 C3 C4 C5 180.000(3) . . . . ?
C18 P1 C24 C29 -151.5(5) . . . . ?
C18 P1 C24 C25 35.4(6) . . . . ?
C18 P1 C30 C31 -81.9(5) . . . . ?
C18 P1 C30 C35 88.0(5) . . . . ?
C31 C30 C35 C34 -1.2(9) . . . . ?
C31 C32 C33 C34 0.6(10) . . . . ?
C30 P1 C24 C29 -47.3(6) . . . . ?
C30 P1 C24 C25 139.6(5) . . . . ?
C30 P1 C18 C19 121.2(5) . . . . ?
C30 P1 C18 C23 -56.0(5) . . . . ?
C30 C31 C32 C33 -1.9(9) . . . . ?
C30 C35 C34 C33 -0.1(11) . . . . ?
C10 N2 C9 S2 0.000(2) . . . . ?
C10 N2 C9 N4 180.000(2) . . . . ?
C10 C15 C14 C13 0.000(2) . . . . ?
C10 C11 C12 C13 0.000(3) . . . . ?
C29 C24 C25 C26 0.9(10) . . . . ?
C29 C28 C27 C26 -0.2(13) . . . . ?
C21 C20 C19 C18 -0.6(9) . . . . ?
C21 C22 C23 C18 0.3(9) . . . . ?
C19 C20 C21 C22 1.9(9) . . . . ?
C19 C18 C23 C22 0.9(9) . . . . ?
C25 C24 C29 C28 -1.2(10) . . . . ?
C25 C26 C27 C28 -0.1(12) . . . . ?
C15 S2 C9 N4 180.000(1) . . . . ?
C15 S2 C9 N2 0.000(1) . . . . ?
C15 C10 C11 C12 0.000(3) . . . . ?
C15 C14 C13 C17 180.000(2) . . . . ?
C15 C14 C13 C12 0.000(2) . . . . ?
C23 C18 C19 C20 -0.7(9) . . . . ?
C23 C22 C21 C20 -1.7(9) . . . . ?
C5 C6 C7 C8 0.000(4) . . . . ?
C32 C31 C30 P1 172.7(5) . . . . ?
C32 C31 C30 C35 2.2(9) . . . . ?
C35 C34 C33 C32 0.4(11) . . . . ?
C6 C5 C4 C3 0.000(4) . . . . ?
C2 S1 C8 C3 0.000(2) . . . . ?
C2 S1 C8 C7 180.000(3) . . . . ?
C2 N1 N4 C9 180.000(2) . . . . ?
C37 C37 C36 C38 0.1(11) 4 . . . ?
C37 C36 C38 C38 -0.1(11) . . . 4 ?
C8 S1 C2 N1 180.000(2) . . . . ?
C8 S1 C2 N3 0.000(2) . . . . ?
C8 C3 N3 C2 0.000(3) . . . . ?
C8 C3 C4 C5 0.000(4) . . . . ?
C4 C3 N3 C2 180.000(3) . . . . ?
C4 C3 C8 S1 180.000(2) . . . . ?
C4 C3 C8 C7 0.000(3) . . . . ?
C4 C5 C6 C7 0.000(4) . . . . ?
C4 C5 C6 C16 180.000(4) . . . . ?
C11 C10 C15 S2 180.000(2) . . . . ?
C11 C10 C15 C14 0.000(2) . . . . ?
C11 C12 C13 C17 180.000(2) . . . . ?
C11 C12 C13 C14 0.000(3) . . . . ?
C40 C39 C44 C43 0.6(14) . . . . ?
C40 C41 C42 C43 -1.1(14) . . . . ?
C16 C6 C7 C8 180.000(3) . . . . ?
C39 C40 C41 C42 0.3(13) . . . . ?
C39 C44 C43 C42 -1.4(15) . . . . ?
C44 C43 C42 C41 1.6(15) . . . . ?
C41 C40 C39 C44 0.0(13) . . . . ?
